data_4516272
loop_
_publ_author_name
'Yamada, Manabu'
'Hamada, Fumio'

_publ_section_title
;
 Halogen Interactions in Macrocyclic Thiacalix[4]arene Systems
;
_journal_issue 4
_journal_name_full 'Crystal Growth &amp; Design'
_journal_page_first 1889
_journal_paper_doi 10.1021/acs.cgd.5b00065
_journal_volume 15
_journal_year 2015
_chemical_formula_moiety 'C32 H28 Br4 O4 S4'
_chemical_formula_sum 'C32 H28 Br4 O4 S4'
_chemical_formula_weight 924.43
_space_group_IT_number 14
_space_group_name_Hall '-P 2ybc'
_space_group_name_H-M_alt 'P 1 21/c 1'
_symmetry_cell_setting monoclinic
_symmetry_Int_Tables_number 14
_symmetry_space_group_name_Hall '-P 2ybc'
_symmetry_space_group_name_H-M 'P 1 21/c 1'
_atom_sites_solution_hydrogens geom
_atom_sites_solution_primary direct
_atom_sites_solution_secondary difmap
_cell_angle_alpha 90.0000
_cell_angle_beta 92.0962(15)
_cell_angle_gamma 90.0000
_cell_formula_units_Z 4
_cell_length_a 14.0426(7)
_cell_length_b 15.5862(8)
_cell_length_c 16.1438(7)
_cell_measurement_reflns_used 20763
_cell_measurement_temperature 100
_cell_measurement_theta_max 27.47
_cell_measurement_theta_min 3.15
_cell_volume 3531.0(3)
_computing_cell_refinement 'RAPID AUTO'
_computing_data_collection 'RAPID AUTO (Rigaku, ????)'
_computing_data_reduction 'RAPID AUTO'
_computing_molecular_graphics 'CrystalStructure 4.0'
_computing_publication_material 'CrystalStructure 4.0 (Rigaku, 2010)'
_computing_structure_refinement 'SHELXL97 (Sheldrick, 2008)'
_computing_structure_solution 'SHELXS97 (Sheldrick, 2008)'
_diffrn_ambient_temperature 100
_diffrn_detector_area_resol_mean 10.000
_diffrn_measured_fraction_theta_full 0.984
_diffrn_measured_fraction_theta_max 0.984
_diffrn_measurement_device_type 'Rigaku R-AXIS RAPID'
_diffrn_measurement_method \w
_diffrn_radiation_type 'Mo K\a'
_diffrn_radiation_wavelength 0.71075
_diffrn_reflns_av_R_equivalents 0.0734
_diffrn_reflns_limit_h_max 18
_diffrn_reflns_limit_h_min -18
_diffrn_reflns_limit_k_max 20
_diffrn_reflns_limit_k_min -19
_diffrn_reflns_limit_l_max 20
_diffrn_reflns_limit_l_min -20
_diffrn_reflns_number 32669
_diffrn_reflns_theta_full 27.48
_diffrn_reflns_theta_max 27.48
_diffrn_standards_number 0
_exptl_absorpt_coefficient_mu 4.844
_exptl_absorpt_correction_T_max 0.380
_exptl_absorpt_correction_T_min 0.198
_exptl_absorpt_correction_type multi-scan
_exptl_absorpt_process_details 'ABSCOR (Rigaku, 1995)'
_exptl_crystal_colour colorless
_exptl_crystal_density_diffrn 1.739
_exptl_crystal_density_method 'not measured'
_exptl_crystal_description block
_exptl_crystal_F_000 1824.00
_exptl_crystal_size_max 0.300
_exptl_crystal_size_mid 0.250
_exptl_crystal_size_min 0.200
_refine_diff_density_max 1.060
_refine_diff_density_min -1.550
_refine_ls_extinction_method none
_refine_ls_goodness_of_fit_ref 1.110
_refine_ls_hydrogen_treatment constr
_refine_ls_number_parameters 397
_refine_ls_number_reflns 7974
_refine_ls_number_restraints 0
_refine_ls_R_factor_gt 0.0437
_refine_ls_shift/su_max 0.001
_refine_ls_structure_factor_coef Fsqd
_refine_ls_weighting_details 'w = 1/[\s^2^(Fo^2^)+(0.0419P)^2^+16.4112P] where P=(Fo^2^+2Fc^2^)/3'
_refine_ls_weighting_scheme calc
_refine_ls_wR_factor_ref 0.1376
_reflns_number_gt 5377
_reflns_number_total 7974
_reflns_threshold_expression F^2^>2.0\s(F^2^)
_cod_data_source_file cg5b00065_si_004.cif
_cod_data_source_block TC4A-Br-Ethyl
_cod_database_code 4516272

loop_
_symmetry_equiv_pos_site_id
_symmetry_equiv_pos_as_xyz
1 +X,+Y,+Z
2 -X,1/2+Y,1/2-Z
3 -X,-Y,-Z
4 +X,1/2-Y,1/2+Z

loop_
_atom_site_label
_atom_site_type_symbol
_atom_site_fract_x
_atom_site_fract_y
_atom_site_fract_z
_atom_site_U_iso_or_equiv
_atom_site_adp_type
_atom_site_occupancy
_atom_site_symmetry_multiplicity
_atom_site_calc_flag
_atom_site_refinement_flags
Br1 Br 0.64910(5) 0.52945(5) -0.07445(4) 0.0506(3) Uani 1.0 4 d .
Br2 Br 0.20544(4) 0.64499(4) 0.18383(4) 0.03995(18) Uani 1.0 4 d .
Br3 Br 0.59547(4) 0.29393(4) 0.07450(3) 0.03359(16) Uani 1.0 4 d .
Br4 Br 1.02050(5) 0.66873(4) 0.46418(4) 0.04315(19) Uani 1.0 4 d .
S1 S 0.94081(10) 0.67073(10) 0.12437(9) 0.0302(4) Uani 1.0 4 d .
S2 S 0.57084(10) 0.77745(9) 0.16195(9) 0.0271(3) Uani 1.0 4 d .
S3 S 0.51173(10) 0.49076(9) 0.35397(9) 0.0277(3) Uani 1.0 4 d .
S4 S 0.87794(9) 0.37550(9) 0.30930(8) 0.0230(3) Uani 1.0 4 d .
O1 O 0.7825(3) 0.7702(3) 0.1982(3) 0.0276(9) Uani 1.0 4 d .
O2 O 0.6241(3) 0.6357(3) 0.2827(2) 0.0220(8) Uani 1.0 4 d .
O3 O 0.7188(3) 0.4639(3) 0.3970(3) 0.0268(9) Uani 1.0 4 d .
O4 O 0.8729(3) 0.4880(3) 0.1538(2) 0.0228(8) Uani 1.0 4 d .
C1 C 0.7870(4) 0.6135(4) 0.0290(4) 0.0295(13) Uani 1.0 4 d .
C2 C 0.6913(5) 0.6075(4) 0.0096(4) 0.0324(14) Uani 1.0 4 d .
C3 C 0.6243(4) 0.6551(4) 0.0501(4) 0.0296(13) Uani 1.0 4 d .
C4 C 0.6551(4) 0.7111(4) 0.1121(3) 0.0237(12) Uani 1.0 4 d .
C5 C 0.7518(4) 0.7175(4) 0.1348(4) 0.0231(12) Uani 1.0 4 d .
C6 C 0.8175(4) 0.6676(4) 0.0936(4) 0.0255(12) Uani 1.0 4 d .
C7 C 0.3981(4) 0.6988(4) 0.1777(4) 0.0262(12) Uani 1.0 4 d .
C8 C 0.3379(4) 0.6379(4) 0.2110(4) 0.0286(13) Uani 1.0 4 d .
C9 C 0.3727(4) 0.5728(4) 0.2604(4) 0.0270(13) Uani 1.0 4 d .
C10 C 0.4696(4) 0.5707(4) 0.2833(4) 0.0246(12) Uani 1.0 4 d .
C11 C 0.5310(4) 0.6349(4) 0.2563(4) 0.0223(11) Uani 1.0 4 d .
C12 C 0.4958(4) 0.6970(4) 0.2002(4) 0.0227(12) Uani 1.0 4 d .
C13 C 0.5673(4) 0.3979(4) 0.2178(3) 0.0222(11) Uani 1.0 4 d .
C14 C 0.6323(4) 0.3518(4) 0.1740(4) 0.0240(12) Uani 1.0 4 d .
C15 C 0.7264(4) 0.3439(4) 0.2013(3) 0.0205(11) Uani 1.0 4 d .
C16 C 0.7565(4) 0.3838(4) 0.2759(3) 0.0190(11) Uani 1.0 4 d .
C17 C 0.6899(4) 0.4272(4) 0.3224(3) 0.0218(11) Uani 1.0 4 d .
C18 C 0.5960(4) 0.4361(4) 0.2933(4) 0.0231(12) Uani 1.0 4 d .
C19 C 0.9744(4) 0.6547(4) 0.2912(4) 0.0282(13) Uani 1.0 4 d .
C20 C 0.9796(5) 0.6107(4) 0.3653(4) 0.0304(13) Uani 1.0 4 d .
C21 C 0.9482(4) 0.5269(4) 0.3711(4) 0.0247(12) Uani 1.0 4 d .
C22 C 0.9132(4) 0.4846(4) 0.3002(4) 0.0235(12) Uani 1.0 4 d .
C23 C 0.9101(4) 0.5274(4) 0.2232(3) 0.0209(11) Uani 1.0 4 d .
C24 C 0.9403(4) 0.6137(4) 0.2200(4) 0.0250(12) Uani 1.0 4 d .
C25 C 0.8031(5) 0.8571(4) 0.1722(4) 0.0386(15) Uani 1.0 4 d .
C26 C 0.8432(5) 0.9046(5) 0.2447(6) 0.057(3) Uani 1.0 4 d .
C27 C 0.6399(4) 0.6867(4) 0.3581(4) 0.0297(13) Uani 1.0 4 d .
C28 C 0.7430(4) 0.6805(4) 0.3846(4) 0.0307(13) Uani 1.0 4 d .
C29 C 0.7106(5) 0.4052(4) 0.4666(4) 0.0341(14) Uani 1.0 4 d .
C30 C 0.7427(6) 0.4532(5) 0.5430(4) 0.0492(19) Uani 1.0 4 d .
C31 C 0.9387(5) 0.4366(5) 0.1086(4) 0.0373(15) Uani 1.0 4 d .
C32 C 0.8865(5) 0.3993(5) 0.0348(4) 0.0403(16) Uani 1.0 4 d .
H1 H 0.8318 0.5814 -0.0010 0.0353 Uiso 1.0 4 calc R
H3 H 0.5584 0.6495 0.0357 0.0355 Uiso 1.0 4 calc R
H7 H 0.3735 0.7410 0.1402 0.0315 Uiso 1.0 4 calc R
H9 H 0.3312 0.5293 0.2789 0.0325 Uiso 1.0 4 calc R
H13 H 0.5034 0.4037 0.1971 0.0267 Uiso 1.0 4 calc R
H15 H 0.7702 0.3119 0.1701 0.0246 Uiso 1.0 4 calc R
H19 H 0.9942 0.7129 0.2889 0.0339 Uiso 1.0 4 calc R
H21 H 0.9505 0.4983 0.4231 0.0296 Uiso 1.0 4 calc R
H25A H 0.7441 0.8854 0.1508 0.0463 Uiso 1.0 4 calc R
H25B H 0.8495 0.8563 0.1275 0.0463 Uiso 1.0 4 calc R
H26A H 0.8552 0.9643 0.2289 0.0683 Uiso 1.0 4 calc R
H26B H 0.9031 0.8777 0.2638 0.0683 Uiso 1.0 4 calc R
H26C H 0.7977 0.9034 0.2893 0.0683 Uiso 1.0 4 calc R
H27A H 0.5997 0.6648 0.4026 0.0357 Uiso 1.0 4 calc R
H27B H 0.6226 0.7473 0.3472 0.0357 Uiso 1.0 4 calc R
H28A H 0.7821 0.7063 0.3422 0.0368 Uiso 1.0 4 calc R
H28B H 0.7607 0.6200 0.3918 0.0368 Uiso 1.0 4 calc R
H28C H 0.7539 0.7110 0.4372 0.0368 Uiso 1.0 4 calc R
H29A H 0.7511 0.3540 0.4590 0.0409 Uiso 1.0 4 calc R
H29B H 0.6437 0.3861 0.4711 0.0409 Uiso 1.0 4 calc R
H30A H 0.6971 0.4991 0.5538 0.0590 Uiso 1.0 4 calc R
H30B H 0.8057 0.4782 0.5347 0.0590 Uiso 1.0 4 calc R
H30C H 0.7464 0.4138 0.5903 0.0590 Uiso 1.0 4 calc R
H31A H 0.9649 0.3901 0.1445 0.0448 Uiso 1.0 4 calc R
H31B H 0.9922 0.4726 0.0907 0.0448 Uiso 1.0 4 calc R
H32A H 0.9287 0.3599 0.0061 0.0483 Uiso 1.0 4 calc R
H32B H 0.8662 0.4455 -0.0030 0.0483 Uiso 1.0 4 calc R
H32C H 0.8305 0.3679 0.0528 0.0483 Uiso 1.0 4 calc R

loop_
_atom_site_aniso_label
_atom_site_aniso_U_11
_atom_site_aniso_U_22
_atom_site_aniso_U_33
_atom_site_aniso_U_12
_atom_site_aniso_U_13
_atom_site_aniso_U_23
Br1 0.0541(5) 0.0512(5) 0.0451(4) 0.0212(4) -0.0175(3) -0.0235(4)
Br2 0.0201(3) 0.0315(4) 0.0675(5) 0.0026(3) -0.0071(3) -0.0154(3)
Br3 0.0307(4) 0.0404(4) 0.0290(3) 0.0023(3) -0.0076(3) -0.0105(3)
Br4 0.0529(5) 0.0321(4) 0.0429(4) -0.0091(3) -0.0192(3) -0.0031(3)
S1 0.0230(8) 0.0331(9) 0.0346(8) 0.0018(6) 0.0046(6) 0.0150(6)
S2 0.0246(8) 0.0182(7) 0.0385(8) 0.0039(6) 0.0013(6) 0.0013(6)
S3 0.0311(8) 0.0217(8) 0.0309(8) 0.0039(6) 0.0075(6) 0.0006(6)
S4 0.0216(7) 0.0209(7) 0.0261(7) -0.0003(6) -0.0047(5) 0.0043(5)
O1 0.028(3) 0.020(2) 0.035(3) -0.0010(17) -0.0038(16) -0.0006(16)
O2 0.0149(18) 0.023(2) 0.028(2) 0.0007(15) 0.0007(14) -0.0058(15)
O3 0.036(3) 0.019(2) 0.025(2) -0.0038(17) -0.0031(16) -0.0042(15)
O4 0.024(2) 0.021(2) 0.0236(19) 0.0033(16) 0.0027(15) 0.0002(15)
C1 0.030(4) 0.031(4) 0.028(3) 0.013(3) 0.001(3) 0.005(3)
C2 0.040(4) 0.027(4) 0.030(3) 0.008(3) -0.006(3) 0.001(3)
C3 0.024(3) 0.036(4) 0.029(3) 0.011(3) -0.007(3) 0.000(3)
C4 0.024(3) 0.024(3) 0.023(3) 0.001(3) -0.001(2) 0.008(2)
C5 0.025(3) 0.016(3) 0.028(3) -0.001(3) -0.002(2) 0.008(2)
C6 0.030(3) 0.021(3) 0.026(3) 0.004(3) 0.005(3) 0.011(3)
C7 0.026(3) 0.022(3) 0.029(3) 0.004(3) -0.007(3) -0.007(3)
C8 0.023(3) 0.023(3) 0.039(4) 0.005(3) -0.006(3) -0.010(3)
C9 0.022(3) 0.024(3) 0.035(3) -0.001(3) 0.005(3) -0.013(3)
C10 0.020(3) 0.019(3) 0.035(3) 0.002(3) 0.005(3) -0.004(3)
C11 0.014(3) 0.021(3) 0.032(3) 0.006(3) 0.001(2) -0.008(3)
C12 0.020(3) 0.019(3) 0.029(3) 0.002(3) 0.002(2) -0.003(2)
C13 0.024(3) 0.019(3) 0.024(3) 0.001(3) 0.000(2) 0.003(2)
C14 0.022(3) 0.025(3) 0.026(3) 0.001(3) -0.000(2) 0.001(3)
C15 0.027(3) 0.020(3) 0.015(3) -0.001(3) -0.0013(19) 0.0040(19)
C16 0.014(3) 0.017(3) 0.026(3) -0.001(2) 0.0010(19) 0.003(2)
C17 0.030(3) 0.019(3) 0.016(3) -0.005(3) -0.003(2) 0.003(2)
C18 0.026(3) 0.018(3) 0.026(3) -0.002(3) 0.004(2) 0.005(2)
C19 0.018(3) 0.022(3) 0.044(4) -0.001(3) -0.001(3) 0.003(3)
C20 0.031(4) 0.024(4) 0.035(4) -0.004(3) -0.008(3) 0.001(3)
C21 0.022(3) 0.025(3) 0.027(3) 0.000(3) -0.006(2) 0.005(3)
C22 0.016(3) 0.026(3) 0.028(3) -0.004(3) -0.003(2) 0.009(3)
C23 0.013(3) 0.023(3) 0.026(3) 0.003(3) -0.0010(19) 0.001(2)
C24 0.015(3) 0.024(3) 0.037(3) 0.002(3) 0.002(3) 0.007(3)
C25 0.040(4) 0.026(4) 0.051(4) -0.006(3) 0.013(3) 0.002(3)
C26 0.035(4) 0.037(5) 0.098(7) -0.005(4) -0.013(4) -0.021(4)
C27 0.030(4) 0.026(4) 0.032(3) 0.003(3) -0.006(3) -0.009(3)
C28 0.032(4) 0.024(4) 0.036(4) -0.001(3) -0.004(3) -0.002(3)
C29 0.047(4) 0.037(4) 0.018(3) 0.000(3) 0.001(3) 0.001(3)
C30 0.067(5) 0.060(5) 0.021(4) 0.005(4) -0.003(3) -0.011(3)
C31 0.035(4) 0.041(4) 0.037(4) 0.015(3) 0.010(3) -0.005(3)
C32 0.057(5) 0.034(4) 0.031(4) 0.013(4) 0.016(3) -0.004(3)

loop_
_atom_type_symbol
_atom_type_description
_atom_type_scat_dispersion_real
_atom_type_scat_dispersion_imag
_atom_type_scat_source
C C 0.003 0.002
;
International Tables for Crystallography
(1992, Vol. C, Tables 4.2.6.8 and 6.1.1.4)
;
H H 0.000 0.000
;
International Tables for Crystallography
(1992, Vol. C, Table 6.1.1.4)
;
O O 0.011 0.006
;
International Tables for Crystallography
(1992, Vol. C, Tables 4.2.6.8 and 6.1.1.4)
;
S S 0.125 0.123
;
International Tables for Crystallography
(1992, Vol. C, Tables 4.2.6.8 and 6.1.1.4)
;
Br Br -0.290 2.459
;
International Tables for Crystallography
(1992, Vol. C, Tables 4.2.6.8 and 6.1.1.4)
;

loop_
_geom_angle_atom_site_label_1
_geom_angle_atom_site_label_2
_geom_angle_atom_site_label_3
_geom_angle
_geom_angle_publ_flag
C6 S1 C24 101.1(3) yes
C4 S2 C12 99.2(3) yes
C10 S3 C18 101.2(3) yes
C16 S4 C22 99.9(3) yes
C5 O1 C25 113.9(5) yes
C11 O2 C27 112.3(4) yes
C17 O3 C29 112.6(4) yes
C23 O4 C31 115.6(4) yes
C2 C1 C6 118.8(6) yes
Br1 C2 C1 118.9(5) yes
Br1 C2 C3 118.8(5) yes
C1 C2 C3 122.3(6) yes
C2 C3 C4 118.7(6) yes
S2 C4 C3 119.7(5) yes
S2 C4 C5 119.6(4) yes
C3 C4 C5 120.6(5) yes
O1 C5 C4 121.0(5) yes
O1 C5 C6 119.7(5) yes
C4 C5 C6 119.3(5) yes
S1 C6 C1 119.4(5) yes
S1 C6 C5 120.3(4) yes
C1 C6 C5 120.2(5) yes
C8 C7 C12 119.1(5) yes
Br2 C8 C7 118.3(5) yes
Br2 C8 C9 120.2(5) yes
C7 C8 C9 121.5(6) yes
C8 C9 C10 119.6(6) yes
S3 C10 C9 119.0(5) yes
S3 C10 C11 120.5(4) yes
C9 C10 C11 120.3(5) yes
O2 C11 C10 120.2(5) yes
O2 C11 C12 120.6(5) yes
C10 C11 C12 119.2(5) yes
S2 C12 C7 119.0(4) yes
S2 C12 C11 121.0(4) yes
C7 C12 C11 119.9(5) yes
C14 C13 C18 119.5(5) yes
Br3 C14 C13 121.1(4) yes
Br3 C14 C15 117.1(4) yes
C13 C14 C15 121.7(5) yes
C14 C15 C16 119.2(5) yes
S4 C16 C15 118.9(4) yes
S4 C16 C17 121.9(4) yes
C15 C16 C17 119.2(5) yes
O3 C17 C16 119.2(5) yes
O3 C17 C18 119.9(5) yes
C16 C17 C18 120.9(5) yes
S3 C18 C13 120.3(4) yes
S3 C18 C17 120.2(4) yes
C13 C18 C17 119.4(5) yes
C20 C19 C24 119.8(6) yes
Br4 C20 C19 119.8(5) yes
Br4 C20 C21 118.6(5) yes
C19 C20 C21 121.4(6) yes
C20 C21 C22 119.7(5) yes
S4 C22 C21 118.4(4) yes
S4 C22 C23 121.7(4) yes
C21 C22 C23 119.8(5) yes
O4 C23 C22 120.6(5) yes
O4 C23 C24 120.3(5) yes
C22 C23 C24 119.0(5) yes
S1 C24 C19 118.4(5) yes
S1 C24 C23 121.2(4) yes
C19 C24 C23 120.3(5) yes
O1 C25 C26 108.3(6) yes
O2 C27 C28 108.5(5) yes
O3 C29 C30 106.9(5) yes
O4 C31 C32 108.4(5) yes
C2 C1 H1 120.602 no
C6 C1 H1 120.588 no
C2 C3 H3 120.655 no
C4 C3 H3 120.660 no
C8 C7 H7 120.448 no
C12 C7 H7 120.436 no
C8 C9 H9 120.199 no
C10 C9 H9 120.196 no
C14 C13 H13 120.247 no
C18 C13 H13 120.251 no
C14 C15 H15 120.411 no
C16 C15 H15 120.414 no
C20 C19 H19 120.107 no
C24 C19 H19 120.097 no
C20 C21 H21 120.145 no
C22 C21 H21 120.165 no
O1 C25 H25A 110.044 no
O1 C25 H25B 110.048 no
C26 C25 H25A 110.055 no
C26 C25 H25B 110.046 no
H25A C25 H25B 108.391 no
C25 C26 H26A 109.477 no
C25 C26 H26B 109.479 no
C25 C26 H26C 109.472 no
H26A C26 H26B 109.462 no
H26A C26 H26C 109.466 no
H26B C26 H26C 109.472 no
O2 C27 H27A 109.986 no
O2 C27 H27B 109.989 no
C28 C27 H27A 109.994 no
C28 C27 H27B 109.994 no
H27A C27 H27B 108.359 no
C27 C28 H28A 109.471 no
C27 C28 H28B 109.471 no
C27 C28 H28C 109.468 no
H28A C28 H28B 109.464 no
H28A C28 H28C 109.476 no
H28B C28 H28C 109.477 no
O3 C29 H29A 110.336 no
O3 C29 H29B 110.333 no
C30 C29 H29A 110.350 no
C30 C29 H29B 110.342 no
H29A C29 H29B 108.577 no
C29 C30 H30A 109.475 no
C29 C30 H30B 109.466 no
C29 C30 H30C 109.467 no
H30A C30 H30B 109.473 no
H30A C30 H30C 109.473 no
H30B C30 H30C 109.473 no
O4 C31 H31A 110.004 no
O4 C31 H31B 110.007 no
C32 C31 H31A 110.016 no
C32 C31 H31B 110.018 no
H31A C31 H31B 108.374 no
C31 C32 H32A 109.464 no
C31 C32 H32B 109.465 no
C31 C32 H32C 109.469 no
H32A C32 H32B 109.474 no
H32A C32 H32C 109.478 no
H32B C32 H32C 109.476 no

loop_
_geom_bond_atom_site_label_1
_geom_bond_atom_site_label_2
_geom_bond_distance
_geom_bond_publ_flag
Br1 C2 1.901(6) yes
Br2 C8 1.899(6) yes
Br3 C14 1.897(6) yes
Br4 C20 1.905(6) yes
S1 C6 1.785(6) yes
S1 C24 1.781(6) yes
S2 C4 1.785(6) yes
S2 C12 1.765(6) yes
S3 C10 1.776(6) yes
S3 C18 1.781(6) yes
S4 C16 1.774(5) yes
S4 C22 1.778(6) yes
O1 C5 1.370(7) yes
O1 C25 1.450(8) yes
O2 C11 1.362(6) yes
O2 C27 1.465(7) yes
O3 C17 1.380(6) yes
O3 C29 1.457(7) yes
O4 C23 1.366(6) yes
O4 C31 1.440(8) yes
C1 C2 1.373(9) yes
C1 C6 1.397(8) yes
C2 C3 1.381(9) yes
C3 C4 1.386(8) yes
C4 C5 1.396(8) yes
C5 C6 1.394(8) yes
C7 C8 1.391(8) yes
C7 C12 1.406(8) yes
C8 C9 1.369(8) yes
C9 C10 1.398(8) yes
C10 C11 1.400(8) yes
C11 C12 1.402(8) yes
C13 C14 1.378(8) yes
C13 C18 1.403(8) yes
C14 C15 1.383(8) yes
C15 C16 1.407(7) yes
C16 C17 1.395(8) yes
C17 C18 1.390(8) yes
C19 C20 1.379(8) yes
C19 C24 1.385(8) yes
C20 C21 1.383(9) yes
C21 C22 1.395(8) yes
C22 C23 1.411(8) yes
C23 C24 1.411(8) yes
C25 C26 1.477(11) yes
C27 C28 1.498(8) yes
C29 C30 1.498(9) yes
C31 C32 1.494(9) yes
C1 H1 0.950 no
C3 H3 0.950 no
C7 H7 0.950 no
C9 H9 0.950 no
C13 H13 0.950 no
C15 H15 0.950 no
C19 H19 0.950 no
C21 H21 0.950 no
C25 H25A 0.990 no
C25 H25B 0.990 no
C26 H26A 0.980 no
C26 H26B 0.980 no
C26 H26C 0.980 no
C27 H27A 0.990 no
C27 H27B 0.990 no
C28 H28A 0.980 no
C28 H28B 0.980 no
C28 H28C 0.980 no
C29 H29A 0.990 no
C29 H29B 0.990 no
C30 H30A 0.980 no
C30 H30B 0.980 no
C30 H30C 0.980 no
C31 H31A 0.990 no
C31 H31B 0.990 no
C32 H32A 0.980 no
C32 H32B 0.980 no
C32 H32C 0.980 no

loop_
_geom_contact_atom_site_label_1
_geom_contact_atom_site_label_2
_geom_contact_distance
_geom_contact_publ_flag
_geom_contact_site_symmetry_2
S1 O1 2.994(4) no .
S1 O4 3.047(4) no .
S1 C25 3.590(7) no .
S2 O1 3.010(4) no .
S2 O2 3.023(4) no .
S2 C25 3.489(7) no .
S2 C27 3.571(6) no .
S3 O2 3.008(4) no .
S3 O3 2.995(5) no .
S3 C27 3.545(7) no .
S3 C29 3.537(7) no .
S4 O3 3.020(4) no .
S4 O4 3.061(4) no .
S4 C29 3.553(7) no .
S4 C31 3.512(7) no .
O1 O2 3.380(6) no .
O1 C19 3.531(7) no .
O1 C24 3.306(7) no .
O1 C27 3.570(7) no .
O1 C28 3.383(7) no .
O2 O3 3.487(6) no .
O2 C4 3.040(7) no .
O2 C5 3.295(7) no .
O2 C17 3.431(7) no .
O2 C18 3.140(7) no .
O3 C21 3.408(7) no .
O3 C22 3.210(7) no .
O3 C28 3.399(8) no .
O4 C1 3.027(7) no .
O4 C6 3.055(7) no .
O4 C15 3.159(7) no .
O4 C16 3.071(7) no .
C1 C4 2.780(8) no .
C2 C5 2.761(8) no .
C3 C6 2.784(8) no .
C3 C12 3.142(8) no .
C4 C11 3.188(8) no .
C4 C25 3.209(9) no .
C5 C24 3.354(8) no .
C6 C23 3.263(8) no .
C6 C25 3.224(9) no .
C7 C10 2.788(8) no .
C8 C11 2.782(8) no .
C9 C12 2.793(8) no .
C10 C13 3.220(8) no .
C10 C27 3.199(8) no .
C11 C18 3.279(8) no .
C12 C27 3.201(8) no .
C13 C16 2.795(7) no .
C14 C17 2.764(7) no .
C15 C18 2.797(8) no .
C16 C23 3.244(8) no .
C16 C29 3.185(8) no .
C17 C22 3.291(8) no .
C18 C29 3.212(8) no .
C19 C22 2.793(8) no .
C20 C23 2.782(8) no .
C20 C28 3.520(9) no .
C21 C24 2.788(8) no .
C22 C31 3.215(8) no .
C24 C31 3.293(9) no .
Br1 C8 3.424(6) no 3_665
Br1 C9 3.402(6) no 3_665
S2 S3 3.527(2) no 2_655
S2 C13 3.366(6) no 2_655
S2 C18 3.501(6) no 2_655
S3 S2 3.527(2) no 2_645
C7 C13 3.557(8) no 2_655
C7 C14 3.418(8) no 2_655
C7 C15 3.498(8) no 2_655
C8 Br1 3.424(6) no 3_665
C9 Br1 3.402(6) no 3_665
C12 C13 3.525(8) no 2_655
C13 S2 3.366(6) no 2_645
C13 C7 3.557(8) no 2_645
C13 C12 3.525(8) no 2_645
C14 C7 3.418(8) no 2_645
C15 C7 3.498(8) no 2_645
C18 S2 3.501(6) no 2_645
Br1 H1 2.9019 no .
Br1 H3 2.9079 no .
Br1 H32B 3.4757 no .
Br2 H7 2.9024 no .
Br2 H9 2.9204 no .
Br3 H13 2.9495 no .
Br3 H15 2.8639 no .
Br3 H32C 3.5251 no .
Br4 H19 2.9225 no .
Br4 H21 2.9001 no .
S1 H1 2.8553 no .
S1 H19 2.8112 no .
S1 H25B 3.1657 no .
S1 H31B 3.2230 no .
S2 H3 2.8516 no .
S2 H7 2.8381 no .
S2 H25A 2.9688 no .
S2 H27B 3.0882 no .
S3 H9 2.8341 no .
S3 H13 2.8725 no .
S3 H27A 3.0703 no .
S3 H29B 3.0686 no .
S4 H15 2.8416 no .
S4 H21 2.8184 no .
S4 H29A 3.0720 no .
S4 H31A 2.9763 no .
O1 H19 3.3861 no .
O1 H26A 3.2240 no .
O1 H26B 2.5818 no .
O1 H26C 2.5481 no .
O1 H27B 3.3695 no .
O1 H28A 2.5291 no .
O2 H28A 2.6267 no .
O2 H28B 2.5673 no .
O2 H28C 3.2536 no .
O3 H21 3.3091 no .
O3 H27A 3.5528 no .
O3 H28B 2.5054 no .
O3 H30A 2.6201 no .
O3 H30B 2.5067 no .
O3 H30C 3.2260 no .
O4 H1 2.9315 no .
O4 H15 3.1158 no .
O4 H32A 3.2273 no .
O4 H32B 2.6150 no .
O4 H32C 2.5391 no .
C1 H3 3.2656 no .
C1 H32B 2.8983 no .
C2 H32B 3.5336 no .
C3 H1 3.2663 no .
C4 H25A 3.0455 no .
C4 H25B 3.5474 no .
C5 H1 3.2790 no .
C5 H3 3.2772 no .
C5 H25A 2.6323 no .
C5 H25B 2.5670 no .
C5 H28A 3.3640 no .
C6 H25B 3.0222 no .
C7 H3 3.3592 no .
C7 H9 3.2625 no .
C9 H7 3.2610 no .
C9 H13 3.3910 no .
C10 H13 2.9987 no .
C10 H27A 2.9891 no .
C11 H7 3.2906 no .
C11 H9 3.2850 no .
C11 H27A 2.5611 no .
C11 H27B 2.5966 no .
C12 H3 2.9224 no .
C12 H27A 3.5646 no .
C12 H27B 3.0186 no .
C13 H15 3.2663 no .
C14 H32C 3.4686 no .
C15 H13 3.2659 no .
C15 H31A 3.5773 no .
C15 H32C 2.8775 no .
C16 H29A 2.9949 no .
C16 H29B 3.5779 no .
C17 H13 3.2715 no .
C17 H15 3.2783 no .
C17 H28B 3.3449 no .
C17 H29A 2.6012 no .
C17 H29B 2.5907 no .
C18 H29B 3.0258 no .
C19 H21 3.2621 no .
C19 H28A 2.9638 no .
C19 H28B 3.5074 no .
C20 H28A 3.1585 no .
C20 H28B 3.1231 no .
C21 H19 3.2624 no .
C21 H28B 3.0361 no .
C21 H30B 3.4561 no .
C22 H28B 3.3854 no .
C22 H31A 3.0248 no .
C23 H19 3.2840 no .
C23 H21 3.2874 no .
C23 H31A 2.6187 no .
C23 H31B 2.6121 no .
C24 H28A 3.3512 no .
C24 H31B 3.1372 no .
C26 H28A 3.5870 no .
C30 H28B 3.5803 no .
C31 H1 3.2066 no .
C31 H15 3.2453 no .
C32 H1 2.9917 no .
C32 H15 3.0913 no .
H1 H31B 3.1465 no .
H1 H32B 2.1729 no .
H1 H32C 3.4398 no .
H3 H7 3.4548 no .
H9 H13 3.4150 no .
H15 H31A 3.0354 no .
H15 H32A 3.5990 no .
H15 H32C 2.2762 no .
H19 H26B 2.8926 no .
H19 H28A 3.1325 no .
H21 H28B 3.2954 no .
H21 H30B 2.7834 no .
H25A H26A 2.3214 no .
H25A H26B 2.8337 no .
H25A H26C 2.3496 no .
H25B H26A 2.3461 no .
H25B H26B 2.3246 no .
H25B H26C 2.8338 no .
H26B H28A 3.4322 no .
H26C H28A 3.1979 no .
H27A H28A 2.8482 no .
H27A H28B 2.3778 no .
H27A H28C 2.3298 no .
H27B H28A 2.3337 no .
H27B H28B 2.8485 no .
H27B H28C 2.3736 no .
H28B H30A 3.3707 no .
H28B H30B 3.2400 no .
H29A H30A 2.8492 no .
H29A H30B 2.4001 no .
H29A H30C 2.3181 no .
H29B H30A 2.3182 no .
H29B H30B 2.8492 no .
H29B H30C 2.4001 no .
H31A H32A 2.3205 no .
H31A H32B 2.8449 no .
H31A H32C 2.3809 no .
H31B H32A 2.3770 no .
H31B H32B 2.3241 no .
H31B H32C 2.8452 no .
Br1 H9 3.4466 no 3_665
Br1 H13 3.0462 no 3_665
Br1 H26C 3.2597 no 4_564
Br2 H15 3.5196 no 2_655
Br2 H26A 3.2767 no 2_645
Br2 H32A 3.5408 no 3_665
Br2 H32B 3.3626 no 3_665
Br3 H3 2.8861 no 3_665
Br3 H7 3.5513 no 3_665
Br3 H27A 3.4316 no 2_645
Br3 H27B 3.4326 no 2_645
Br3 H29B 3.3468 no 4_554
Br4 H21 3.1941 no 3_766
Br4 H29A 3.4143 no 3_766
Br4 H30B 3.3466 no 3_766
Br4 H32A 3.0974 no 2_755
S1 H32A 2.8822 no 3_765
S2 H13 3.2114 no 2_655
S3 H30A 3.3404 no 3_666
S4 H19 3.5167 no 2_745
S4 H26B 3.3344 no 2_745
C1 H28C 3.1382 no 4_564
C2 H27B 3.5694 no 4_564
C2 H28C 3.1972 no 4_564
C3 H28C 3.3517 no 4_564
C4 H28C 3.4141 no 4_564
C5 H28C 3.3799 no 4_564
C6 H28C 3.2540 no 4_564
C8 H30C 3.5528 no 3_666
C9 H30A 3.3800 no 3_666
C9 H30C 2.9914 no 3_666
C13 H7 3.4332 no 2_645
C14 H7 3.4650 no 2_645
C15 H7 3.3688 no 2_645
C16 H7 3.2096 no 2_645
C17 H7 3.1029 no 2_645
C18 H7 3.2488 no 2_645
C21 H21 3.5870 no 3_766
C21 H26A 3.3915 no 2_745
C22 H26A 3.3181 no 2_745
C22 H26B 3.2706 no 2_745
C23 H26A 3.4988 no 2_745
C23 H26B 3.5113 no 2_745
C25 H9 3.3889 no 2_655
C25 H30A 3.2685 no 4_564
C25 H30B 3.3942 no 4_564
C26 H9 3.1375 no 2_655
C26 H31A 3.1889 no 2_755
C29 H7 3.2816 no 2_645
C30 H9 3.1045 no 3_666
C30 H25A 3.0591 no 4_565
C30 H25B 3.5737 no 4_565
C30 H26A 3.5793 no 4_565
C31 H26B 3.1122 no 2_745
C32 H31B 3.3530 no 3_765
H1 H26C 3.4095 no 4_564
H1 H28C 3.5478 no 4_564
H1 H31B 3.0276 no 3_765
H1 H32A 3.4890 no 3_765
H3 Br3 2.8861 no 3_665
H3 H27B 3.5860 no 4_564
H7 Br3 3.5513 no 3_665
H7 C13 3.4332 no 2_655
H7 C14 3.4650 no 2_655
H7 C15 3.3688 no 2_655
H7 C16 3.2096 no 2_655
H7 C17 3.1029 no 2_655
H7 C18 3.2488 no 2_655
H7 C29 3.2816 no 2_655
H7 H29A 2.9202 no 2_655
H7 H29B 2.8936 no 2_655
H9 Br1 3.4466 no 3_665
H9 C25 3.3889 no 2_645
H9 C26 3.1375 no 2_645
H9 C30 3.1045 no 3_666
H9 H25A 2.7420 no 2_645
H9 H26A 2.8054 no 2_645
H9 H26C 2.8624 no 2_645
H9 H30A 2.7783 no 3_666
H9 H30C 2.5693 no 3_666
H13 Br1 3.0462 no 3_665
H13 S2 3.2114 no 2_645
H13 H27B 3.0803 no 2_645
H15 Br2 3.5196 no 2_645
H19 S4 3.5167 no 2_755
H19 H31A 3.0121 no 2_755
H21 Br4 3.1941 no 3_766
H21 C21 3.5870 no 3_766
H21 H21 2.8007 no 3_766
H21 H30B 3.4853 no 3_766
H25A C30 3.0591 no 4_564
H25A H9 2.7420 no 2_655
H25A H30A 2.4602 no 4_564
H25A H30B 2.9832 no 4_564
H25A H30C 3.2796 no 4_564
H25B C30 3.5737 no 4_564
H25B H28C 3.4690 no 4_564
H25B H30A 3.2990 no 4_564
H25B H30B 3.0336 no 4_564
H26A Br2 3.2767 no 2_655
H26A C21 3.3915 no 2_755
H26A C22 3.3181 no 2_755
H26A C23 3.4988 no 2_755
H26A C30 3.5793 no 4_564
H26A H9 2.8054 no 2_655
H26A H30A 3.5750 no 4_564
H26A H30B 3.3093 no 4_564
H26A H30C 3.2722 no 4_564
H26A H31A 3.3942 no 2_755
H26A H31B 3.5549 no 2_755
H26B S4 3.3344 no 2_755
H26B C22 3.2706 no 2_755
H26B C23 3.5113 no 2_755
H26B C31 3.1122 no 2_755
H26B H31A 2.3379 no 2_755
H26B H31B 3.0998 no 2_755
H26C Br1 3.2597 no 4_565
H26C H1 3.4095 no 4_565
H26C H9 2.8624 no 2_655
H26C H31A 3.4696 no 2_755
H27A Br3 3.4316 no 2_655
H27B Br3 3.4326 no 2_655
H27B C2 3.5694 no 4_565
H27B H3 3.5860 no 4_565
H27B H13 3.0803 no 2_655
H28C C1 3.1382 no 4_565
H28C C2 3.1972 no 4_565
H28C C3 3.3517 no 4_565
H28C C4 3.4141 no 4_565
H28C C5 3.3799 no 4_565
H28C C6 3.2540 no 4_565
H28C H1 3.5478 no 4_565
H28C H25B 3.4690 no 4_565
H29A Br4 3.4143 no 3_766
H29A H7 2.9202 no 2_645
H29B Br3 3.3468 no 4_555
H29B H7 2.8936 no 2_645
H30A S3 3.3404 no 3_666
H30A C9 3.3800 no 3_666
H30A C25 3.2685 no 4_565
H30A H9 2.7783 no 3_666
H30A H25A 2.4602 no 4_565
H30A H25B 3.2990 no 4_565
H30A H26A 3.5750 no 4_565
H30B Br4 3.3466 no 3_766
H30B C25 3.3942 no 4_565
H30B H21 3.4853 no 3_766
H30B H25A 2.9832 no 4_565
H30B H25B 3.0336 no 4_565
H30B H26A 3.3093 no 4_565
H30C C8 3.5528 no 3_666
H30C C9 2.9914 no 3_666
H30C H9 2.5693 no 3_666
H30C H25A 3.2796 no 4_565
H30C H26A 3.2722 no 4_565
H31A C26 3.1889 no 2_745
H31A H19 3.0121 no 2_745
H31A H26A 3.3942 no 2_745
H31A H26B 2.3379 no 2_745
H31A H26C 3.4696 no 2_745
H31B C32 3.3530 no 3_765
H31B H1 3.0276 no 3_765
H31B H26A 3.5549 no 2_745
H31B H26B 3.0998 no 2_745
H31B H31B 3.0651 no 3_765
H31B H32A 3.2586 no 3_765
H31B H32B 2.7909 no 3_765
H32A Br2 3.5408 no 3_665
H32A Br4 3.0974 no 2_745
H32A S1 2.8822 no 3_765
H32A H1 3.4890 no 3_765
H32A H31B 3.2586 no 3_765
H32B Br2 3.3626 no 3_665
H32B H31B 2.7909 no 3_765

loop_
_geom_torsion_atom_site_label_1
_geom_torsion_atom_site_label_2
_geom_torsion_atom_site_label_3
_geom_torsion_atom_site_label_4
_geom_torsion
_geom_torsion_publ_flag
C6 S1 C24 C19 -121.8(4) no
C6 S1 C24 C23 61.2(5) no
C24 S1 C6 C1 -106.3(4) no
C24 S1 C6 C5 72.4(5) no
C4 S2 C12 C7 -123.3(4) no
C4 S2 C12 C11 60.6(4) no
C12 S2 C4 C3 58.4(4) no
C12 S2 C4 C5 -123.0(4) no
C10 S3 C18 C13 -59.0(5) no
C10 S3 C18 C17 124.3(4) no
C18 S3 C10 C9 120.2(4) no
C18 S3 C10 C11 -65.0(5) no
C16 S4 C22 C21 120.4(4) no
C16 S4 C22 C23 -62.2(4) no
C22 S4 C16 C15 113.5(4) no
C22 S4 C16 C17 -67.7(4) no
C5 O1 C25 C26 -175.1(4) no
C25 O1 C5 C4 -88.9(6) no
C25 O1 C5 C6 92.9(6) no
C11 O2 C27 C28 177.4(4) no
C27 O2 C11 C10 -91.0(6) no
C27 O2 C11 C12 90.6(6) no
C17 O3 C29 C30 -179.2(4) no
C29 O3 C17 C16 -89.7(6) no
C29 O3 C17 C18 92.2(6) no
C23 O4 C31 C32 -179.5(4) no
C31 O4 C23 C22 -87.3(6) no
C31 O4 C23 C24 96.9(6) no
C2 C1 C6 S1 175.7(5) no
C2 C1 C6 C5 -3.0(8) no
C6 C1 C2 Br1 -176.8(5) no
C6 C1 C2 C3 2.0(9) no
Br1 C2 C3 C4 179.2(4) no
C1 C2 C3 C4 0.3(9) no
C2 C3 C4 S2 176.8(5) no
C2 C3 C4 C5 -1.8(8) no
S2 C4 C5 O1 4.0(7) no
S2 C4 C5 C6 -177.8(4) no
C3 C4 C5 O1 -177.4(5) no
C3 C4 C5 C6 0.8(8) no
O1 C5 C6 S1 1.2(7) no
O1 C5 C6 C1 179.9(4) no
C4 C5 C6 S1 -177.1(4) no
C4 C5 C6 C1 1.6(8) no
C8 C7 C12 S2 -176.9(5) no
C8 C7 C12 C11 -0.7(8) no
C12 C7 C8 Br2 177.0(4) no
C12 C7 C8 C9 -4.8(8) no
Br2 C8 C9 C10 -176.8(4) no
C7 C8 C9 C10 5.0(9) no
C8 C9 C10 S3 175.0(5) no
C8 C9 C10 C11 0.2(8) no
S3 C10 C11 O2 1.3(7) no
S3 C10 C11 C12 179.7(4) no
C9 C10 C11 O2 176.1(5) no
C9 C10 C11 C12 -5.5(8) no
O2 C11 C12 S2 0.2(7) no
O2 C11 C12 C7 -175.9(4) no
C10 C11 C12 S2 -178.2(4) no
C10 C11 C12 C7 5.7(8) no
C14 C13 C18 S3 -176.4(5) no
C14 C13 C18 C17 0.3(8) no
C18 C13 C14 Br3 176.7(4) no
C18 C13 C14 C15 -1.7(8) no
Br3 C14 C15 C16 -178.4(3) no
C13 C14 C15 C16 0.1(8) no
C14 C15 C16 S4 -178.5(4) no
C14 C15 C16 C17 2.7(8) no
S4 C16 C17 O3 -0.9(7) no
S4 C16 C17 C18 177.2(4) no
C15 C16 C17 O3 177.8(5) no
C15 C16 C17 C18 -4.1(8) no
O3 C17 C18 S3 -2.6(7) no
O3 C17 C18 C13 -179.3(4) no
C16 C17 C18 S3 179.3(4) no
C16 C17 C18 C13 2.6(8) no
C20 C19 C24 S1 -176.6(5) no
C20 C19 C24 C23 0.5(8) no
C24 C19 C20 Br4 -176.8(5) no
C24 C19 C20 C21 -2.3(9) no
Br4 C20 C21 C22 176.6(4) no
C19 C20 C21 C22 2.0(9) no
C20 C21 C22 S4 177.5(5) no
C20 C21 C22 C23 0.1(8) no
S4 C22 C23 O4 5.0(7) no
S4 C22 C23 C24 -179.1(3) no
C21 C22 C23 O4 -177.7(5) no
C21 C22 C23 C24 -1.8(8) no
O4 C23 C24 S1 -5.6(7) no
O4 C23 C24 C19 177.4(4) no
C22 C23 C24 S1 178.5(4) no
C22 C23 C24 C19 1.5(8) no
